data_7014855
loop_
_publ_author_name
'Gandolfi, Claudio'
'Cotting, Tatiana'
'Martinho, Paulo N.'
'Sereda, Olha'
'Neels, Antonia'
'Morgan, Grace G.'
'Albrecht, Martin'

_publ_section_title
;
 Synthesis and self-assembly of spin-labile and redox-active
 manganese(iii) complexes.
;
_journal_issue 9
_journal_name_full 'Dalton transactions (Cambridge, England : 2003)'
_journal_page_first 1855
_journal_page_last 1865
_journal_paper_doi 10.1039/c0dt01222j
_journal_volume 40
_journal_year 2011
_chemical_absolute_configuration rmad
_chemical_formula_moiety '(C32 H48 Mn N4 O4), (N O3), 1.75(H2 O)'
_chemical_formula_sum 'C32 H51.5 Mn N5 O8.75'
_chemical_formula_weight 701.22
_chemical_name_systematic
;
?
;
_space_group_IT_number 4
_symmetry_cell_setting monoclinic
_symmetry_Int_Tables_number 4
_symmetry_space_group_name_Hall 'P 2yb'
_symmetry_space_group_name_H-M 'P 1 21 1'
_atom_sites_solution_hydrogens geom
_atom_sites_solution_primary direct
_atom_sites_solution_secondary difmap
_audit_creation_method SHELXL-97
_cell_angle_alpha 90.00
_cell_angle_beta 106.542(7)
_cell_angle_gamma 90.00
_cell_formula_units_Z 4
_cell_length_a 20.6789(18)
_cell_length_b 7.4435(4)
_cell_length_c 25.026(2)
_cell_measurement_reflns_used 9681
_cell_measurement_temperature 173(2)
_cell_measurement_theta_max 22.44
_cell_measurement_theta_min 1.51
_cell_volume 3692.7(5)
_computing_cell_refinement 'X-Area V1.35'
_computing_data_collection 'X-Area V1.35 (Stoe & Cie, 2006)'
_computing_data_reduction 'X-RED32 V1.31 (Stoe & Cie, 2006)'
_computing_molecular_graphics 'PLATON (Spek, 2009)'
_computing_publication_material SHELXL-97
_computing_structure_refinement 'SHELXL-97 (Sheldrick, 1997)'
_computing_structure_solution 'SHELXS-97 (Sheldrick, 1990)'
_diffrn_ambient_temperature 173(2)
_diffrn_measured_fraction_theta_full 0.987
_diffrn_measured_fraction_theta_max 0.987
_diffrn_measurement_device_type 'STOE IPDS-2'
_diffrn_measurement_method 'phi + omega scans'
_diffrn_radiation_monochromator graphite
_diffrn_radiation_source 'fine-focus sealed tube'
_diffrn_radiation_type MoK\a
_diffrn_radiation_wavelength 0.71073
_diffrn_reflns_av_R_equivalents 0.1201
_diffrn_reflns_av_sigmaI/netI 0.2225
_diffrn_reflns_limit_h_max 24
_diffrn_reflns_limit_h_min -20
_diffrn_reflns_limit_k_max 8
_diffrn_reflns_limit_k_min -7
_diffrn_reflns_limit_l_max 29
_diffrn_reflns_limit_l_min -29
_diffrn_reflns_number 19772
_diffrn_reflns_theta_full 25.18
_diffrn_reflns_theta_max 25.18
_diffrn_reflns_theta_min 1.51
_diffrn_standards_decay_% 0
_diffrn_standards_number 0
_exptl_absorpt_coefficient_mu 0.412
_exptl_absorpt_correction_type none
_exptl_crystal_colour yellow
_exptl_crystal_density_diffrn 1.261
_exptl_crystal_density_meas ?
_exptl_crystal_density_method 'not measured'
_exptl_crystal_description plate
_exptl_crystal_F_000 1494
_exptl_crystal_size_max 0.50
_exptl_crystal_size_mid 0.5
_exptl_crystal_size_min 0.2
_refine_diff_density_max 0.973
_refine_diff_density_min -0.472
_refine_diff_density_rms 0.118
_refine_ls_abs_structure_details 'Flack H D (1983), Acta Cryst. A39, 876-881'
_refine_ls_abs_structure_Flack 0.08(5)
_refine_ls_extinction_method none
_refine_ls_goodness_of_fit_ref 0.963
_refine_ls_hydrogen_treatment constr
_refine_ls_matrix_type full
_refine_ls_number_parameters 734
_refine_ls_number_reflns 11368
_refine_ls_number_restraints 16
_refine_ls_restrained_S_all 0.964
_refine_ls_R_factor_all 0.2028
_refine_ls_R_factor_gt 0.1163
_refine_ls_shift/su_max 0.002
_refine_ls_shift/su_mean <0.001
_refine_ls_structure_factor_coef Fsqd
_refine_ls_weighting_details 'calc w=1/[\s^2^(Fo^2^)+(0.1606P)^2^] where P=(Fo^2^+2Fc^2^)/3'
_refine_ls_weighting_scheme calc
_refine_ls_wR_factor_gt 0.2808
_refine_ls_wR_factor_ref 0.3279
_reflns_number_gt 4943
_reflns_number_total 11368
_reflns_threshold_expression I>2\s(I)
_cod_data_source_file C0DT01222J.TXT
_cod_data_source_block complex3a
_cod_depositor_comments
;
The following automatic conversions were performed:
'_symmetry_cell_setting' value 'Monoclinic' changed to 'monoclinic'
according to '/home/saulius/struct/CIF-dictionaries/cif_core.dic'
dictionary named 'cif_core.dic' version 2.4.1 from 2010-06-29.

Automatic conversion script
Id: cif_fix_enum 1555 2011-01-17 13:19:09Z saulius 

The following automatic conversions were performed:

'_exptl_crystal_density_meas' value 'none' was changed to '?' - the
value is perceived as not measured.

Automatic conversion script
Id: cif_fix_values 3008 2015-01-20 13:52:24Z robertas 
;
_cod_original_sg_symbol_H-M 'P 21'
_cod_original_formula_sum 'C32 H51.50 Mn N5 O8.75'
_cod_database_code 7014855

loop_
_symmetry_equiv_pos_site_id
_symmetry_equiv_pos_as_xyz
1 x,y,z
2 -x,1/2+y,-z

loop_
_atom_site_aniso_label
_atom_site_aniso_U_11
_atom_site_aniso_U_22
_atom_site_aniso_U_33
_atom_site_aniso_U_23
_atom_site_aniso_U_13
_atom_site_aniso_U_12
Mn1 0.0541(14) 0.0332(11) 0.0468(11) 0.0028(10) 0.0210(9) 0.0021(12)
O1 0.066(7) 0.047(6) 0.047(5) -0.001(4) 0.033(5) -0.009(5)
O2 0.060(6) 0.032(5) 0.043(5) 0.009(4) 0.025(4) 0.013(5)
O3 0.042(6) 0.069(8) 0.070(6) 0.005(5) 0.031(5) -0.008(6)
O4 0.055(8) 0.111(13) 0.128(11) 0.032(9) 0.012(7) -0.040(8)
N1 0.056(7) 0.020(6) 0.037(5) 0.004(4) 0.025(5) 0.003(5)
N2 0.068(8) 0.035(7) 0.043(6) 0.004(5) 0.019(5) -0.008(7)
N3 0.111(11) 0.036(7) 0.033(6) 0.010(5) 0.026(6) -0.008(8)
N4 0.064(9) 0.056(9) 0.057(7) -0.004(6) 0.017(6) 0.003(8)
C1 0.045(8) 0.031(8) 0.053(8) -0.008(6) 0.011(6) -0.006(7)
C2 0.047(8) 0.031(8) 0.044(7) 0.007(6) 0.015(6) 0.003(7)
C3 0.026(7) 0.046(8) 0.039(6) 0.012(6) 0.014(5) 0.004(6)
C4 0.057(9) 0.039(8) 0.037(7) -0.001(6) 0.008(6) 0.002(7)
C5 0.061(10) 0.057(11) 0.068(9) -0.014(7) 0.032(8) 0.014(9)
C6 0.030(7) 0.043(8) 0.050(7) 0.010(6) 0.007(5) -0.005(7)
C7 0.066(10) 0.037(8) 0.042(7) 0.008(6) 0.018(6) 0.000(8)
C8 0.047(8) 0.040(8) 0.062(8) 0.015(7) 0.019(6) 0.010(8)
C9 0.064(11) 0.051(10) 0.064(9) 0.007(7) 0.013(8) 0.026(9)
C10 0.037(7) 0.048(9) 0.048(7) -0.006(7) 0.015(5) 0.001(8)
C11 0.044(8) 0.036(8) 0.060(8) -0.001(6) 0.020(6) 0.003(7)
C12 0.039(8) 0.033(8) 0.038(6) 0.003(5) 0.009(5) 0.003(7)
C13 0.031(7) 0.037(9) 0.065(8) -0.014(6) 0.012(6) 0.009(6)
C14 0.075(11) 0.033(9) 0.059(8) 0.011(6) 0.029(7) 0.012(8)
C15 0.079(11) 0.025(7) 0.059(8) 0.008(6) 0.029(8) -0.006(8)
C16 0.067(11) 0.068(13) 0.069(10) 0.011(8) 0.026(8) -0.008(10)
C17 0.090(13) 0.075(12) 0.051(8) -0.011(9) 0.016(8) -0.032(12)
C18 0.090(13) 0.038(9) 0.061(9) 0.008(7) 0.033(9) 0.017(9)
C19 0.100(13) 0.036(9) 0.062(9) 0.014(7) 0.038(9) 0.013(10)
C20 0.060(11) 0.092(15) 0.044(8) 0.004(9) 0.013(7) 0.048(12)
C21 0.055(10) 0.091(15) 0.040(8) 0.016(8) 0.007(7) 0.012(10)
C22 0.061(10) 0.065(11) 0.030(6) -0.002(7) 0.006(6) 0.012(10)
C23 0.037(9) 0.117(18) 0.076(11) 0.019(11) 0.000(8) -0.016(11)
C24 0.053(12) 0.12(2) 0.119(16) 0.073(16) 0.002(11) -0.037(14)
C25 0.122(8) 0.076(6) 0.112(7) -0.008(5) 0.036(5) -0.024(6)
C26 0.122(8) 0.076(6) 0.112(7) -0.008(5) 0.036(5) -0.024(6)
C27 0.122(8) 0.076(6) 0.112(7) -0.008(5) 0.036(5) -0.024(6)
C28 0.122(8) 0.076(6) 0.112(7) -0.008(5) 0.036(5) -0.024(6)
C29 0.122(8) 0.076(6) 0.112(7) -0.008(5) 0.036(5) -0.024(6)
C30 0.122(8) 0.076(6) 0.112(7) -0.008(5) 0.036(5) -0.024(6)
C31 0.038(11) 0.10(2) 0.17(2) 0.047(17) 0.011(13) -0.007(13)
C32 0.046(9) 0.098(17) 0.104(13) 0.043(13) 0.043(9) 0.022(12)
Mn2 0.0483(13) 0.0461(14) 0.0459(11) -0.0048(10) 0.0023(9) 0.0080(13)
O5 0.038(5) 0.064(7) 0.055(5) 0.010(5) 0.001(4) 0.013(6)
O6 0.039(6) 0.041(6) 0.065(6) 0.004(5) 0.005(4) -0.007(5)
O7 0.048(6) 0.083(9) 0.042(5) -0.007(5) 0.000(4) 0.019(6)
O8 0.065(8) 0.079(9) 0.101(8) -0.045(7) 0.031(7) 0.012(7)
N5 0.044(7) 0.038(7) 0.049(6) 0.002(5) 0.010(5) 0.009(6)
N6 0.075(10) 0.049(9) 0.064(8) -0.019(6) -0.013(7) 0.012(8)
N7 0.063(9) 0.027(6) 0.063(7) -0.003(5) 0.012(6) -0.003(6)
N8 0.036(7) 0.042(8) 0.079(8) -0.002(6) 0.020(6) -0.005(6)
C33 0.032(8) 0.053(10) 0.040(7) -0.004(6) 0.008(6) -0.004(7)
C34 0.059(10) 0.044(9) 0.039(7) -0.007(6) 0.018(7) 0.003(8)
C35 0.039(8) 0.036(8) 0.038(6) -0.002(5) -0.001(6) 0.009(7)
C36 0.043(8) 0.058(10) 0.042(7) 0.006(7) -0.003(6) -0.007(8)
C37 0.041(8) 0.046(9) 0.044(7) -0.008(6) 0.004(6) 0.000(7)
C38 0.034(7) 0.071(11) 0.056(8) 0.010(8) 0.019(6) 0.012(9)
C39 0.054(9) 0.071(13) 0.045(7) -0.003(7) 0.008(6) 0.005(9)
C40 0.072(11) 0.037(9) 0.066(9) -0.007(7) 0.034(8) -0.013(9)
C41 0.063(10) 0.069(13) 0.066(9) 0.003(9) 0.023(8) 0.002(10)
C42 0.034(8) 0.049(9) 0.046(7) -0.001(6) 0.000(6) -0.009(8)
C43 0.048(9) 0.044(9) 0.050(7) -0.008(7) 0.016(6) 0.001(8)
C44 0.023(6) 0.032(7) 0.039(6) 0.000(5) 0.006(5) 0.010(6)
C45 0.064(10) 0.032(8) 0.044(7) -0.001(6) 0.008(6) -0.003(8)
C46 0.069(7) 0.027(6) 0.064(6) 0.012(4) 0.017(5) 0.013(5)
C47 0.069(7) 0.027(6) 0.064(6) 0.012(4) 0.017(5) 0.013(5)
C48 0.100(15) 0.044(10) 0.066(10) 0.002(8) 0.010(9) 0.014(11)
C49 0.096(13) 0.052(10) 0.049(8) 0.005(8) 0.014(7) 0.002(11)
C50 0.069(11) 0.060(11) 0.061(9) -0.006(9) -0.019(8) 0.008(11)
C51 0.065(10) 0.042(9) 0.040(7) -0.003(6) -0.004(7) -0.010(8)
C52 0.059(11) 0.067(12) 0.067(10) -0.005(9) 0.003(8) 0.000(11)
C53 0.039(3) 0.090(6) 0.059(4) -0.005(3) 0.010(3) 0.012(4)
C54 0.039(3) 0.090(6) 0.059(4) -0.005(3) 0.010(3) 0.012(4)
C55 0.039(3) 0.090(6) 0.059(4) -0.005(3) 0.010(3) 0.012(4)
C56 0.039(3) 0.090(6) 0.059(4) -0.005(3) 0.010(3) 0.012(4)
C57 0.046(9) 0.070(11) 0.043(7) -0.013(7) -0.008(6) 0.028(9)
C58 0.072(12) 0.079(12) 0.050(8) 0.003(8) 0.021(7) 0.017(10)
C59 0.060(9) 0.054(10) 0.069(9) 0.008(8) 0.034(7) 0.000(10)
C60 0.045(9) 0.068(12) 0.072(9) -0.010(8) 0.028(7) -0.006(9)
C61 0.104(14) 0.037(9) 0.105(12) 0.005(10) 0.045(11) -0.023(12)
C62 0.113(17) 0.058(13) 0.102(14) -0.006(10) 0.047(12) -0.004(12)
C63 0.039(3) 0.090(6) 0.059(4) -0.005(3) 0.010(3) 0.012(4)
C64 0.039(3) 0.090(6) 0.059(4) -0.005(3) 0.010(3) 0.012(4)
O9 0.096(6) 0.124(7) 0.094(5) 0.002(5) 0.020(4) 0.024(6)
O10 0.096(6) 0.124(7) 0.094(5) 0.002(5) 0.020(4) 0.024(6)
O11 0.096(6) 0.124(7) 0.094(5) 0.002(5) 0.020(4) 0.024(6)
N9 0.096(6) 0.124(7) 0.094(5) 0.002(5) 0.020(4) 0.024(6)
O15 0.074(5) 0.076(5) 0.092(5) 0.007(4) 0.018(4) -0.002(5)
O17 0.074(5) 0.076(5) 0.092(5) 0.007(4) 0.018(4) -0.002(5)
O18 0.074(5) 0.076(5) 0.092(5) 0.007(4) 0.018(4) -0.002(5)
O19 0.074(5) 0.076(5) 0.092(5) 0.007(4) 0.018(4) -0.002(5)
O20 0.074(5) 0.076(5) 0.092(5) 0.007(4) 0.018(4) -0.002(5)

loop_
_atom_site_label
_atom_site_type_symbol
_atom_site_thermal_displace_type
_atom_site_fract_x
_atom_site_fract_y
_atom_site_fract_z
_atom_site_occupancy
_atom_site_U_iso_or_equiv
_atom_site_calc_flag
_atom_site_refinement_flags
Mn1 Mn Uani 0.45942(11) 0.7157(3) 0.18861(8) 1.000 0.0433(7) . .
O1 O Uani 0.4572(5) 0.4853(13) 0.2338(4) 1.000 0.050(3) . .
O2 O Uani 0.4599(5) 0.1593(11) 0.3973(3) 1.000 0.043(3) . .
O3 O Uani 0.5259(5) 0.8656(15) 0.2368(4) 1.000 0.057(4) . .
O4 O Uani 0.6812(6) 1.361(2) 0.2608(6) 1.000 0.101(6) . .
N1 N Uani 0.3873(6) 0.8175(13) 0.2189(4) 1.000 0.035(3) . .
N2 N Uani 0.4249(6) 0.9507(16) 0.1277(4) 1.000 0.048(4) . .
N3 N Uani 0.3947(7) 0.5854(16) 0.1183(4) 1.000 0.059(5) . .
N4 N Uani 0.5276(8) 0.6236(19) 0.1563(5) 1.000 0.059(5) . .
C1 C Uani 0.4384(7) 0.4747(18) 0.2777(5) 1.000 0.044(5) . .
C2 C Uani 0.4577(7) 0.3183(18) 0.3118(5) 1.000 0.040(4) . .
C3 C Uani 0.4439(6) 0.3039(19) 0.3625(5) 1.000 0.036(4) . .
C4 C Uani 0.5014(8) 0.022(2) 0.3847(5) 1.000 0.045(5) . .
C5 C Uani 0.5138(8) -0.122(2) 0.4291(6) 1.000 0.059(6) . .
C6 C Uani 0.5596(6) -0.2654(18) 0.4195(5) 1.000 0.042(4) . .
C7 C Uani 0.5786(8) -0.4155(18) 0.4642(5) 1.000 0.048(5) . .
C8 C Uani 0.6210(7) -0.564(2) 0.4543(5) 1.000 0.049(5) . .
C9 C Uani 0.6308(9) -0.713(2) 0.4974(6) 1.000 0.061(6) . .
C10 C Uani 0.4058(6) 0.434(2) 0.3806(5) 1.000 0.044(4) . .
C11 C Uani 0.3835(7) 0.586(2) 0.3459(5) 1.000 0.046(5) . .
C12 C Uani 0.4006(6) 0.6051(18) 0.2972(5) 1.000 0.037(4) . .
C13 C Uani 0.3744(7) 0.7648(19) 0.2640(6) 1.000 0.045(5) . .
C14 C Uani 0.3517(9) 0.9741(19) 0.1900(6) 1.000 0.054(5) . .
C15 C Uani 0.3938(9) 1.0777(19) 0.1602(6) 1.000 0.052(5) . .
C16 C Uani 0.3813(9) 0.882(2) 0.0761(6) 1.000 0.067(7) . .
C17 C Uani 0.3476(9) 0.705(3) 0.0826(6) 1.000 0.073(6) . .
C18 C Uani 0.4389(9) 0.489(2) 0.0856(6) 1.000 0.061(6) . .
C19 C Uani 0.5054(9) 0.454(2) 0.1252(6) 1.000 0.063(6) . .
C20 C Uani 0.5844(9) 0.697(3) 0.1590(5) 1.000 0.066(7) . .
C21 C Uani 0.6071(8) 0.862(3) 0.1845(6) 1.000 0.063(7) . .
C22 C Uani 0.5761(8) 0.949(2) 0.2230(5) 1.000 0.053(5) . .
C23 C Uani 0.5982(8) 1.112(3) 0.2471(7) 1.000 0.080(8) . .
C24 C Uani 0.6550(10) 1.190(4) 0.2360(10) 1.000 0.102(9) . .
C25 C Uani 0.6453(13) 1.455(3) 0.2937(9) 1.000 0.103(4) . .
C26 C Uani 0.6767(11) 1.641(3) 0.3138(9) 1.000 0.103(4) . .
C27 C Uani 0.7426(11) 1.641(3) 0.3568(9) 1.000 0.103(4) . .
C28 C Uani 0.7598(12) 1.841(2) 0.3638(9) 1.000 0.103(4) . .
C29 C Uani 0.7257(11) 1.972(3) 0.3930(9) 1.000 0.103(4) . .
C30 C Uani 0.7739(12) 2.134(3) 0.4141(9) 1.000 0.103(4) . .
C31 C Uani 0.6889(10) 1.120(4) 0.2018(12) 1.000 0.107(10) . .
C32 C Uani 0.6631(8) 0.950(3) 0.1746(8) 1.000 0.078(8) . .
Mn2 Mn Uani 0.04290(11) 0.4217(3) 0.18531(8) 1.000 0.0491(7) . .
O5 O Uani 0.0805(4) 0.1984(16) 0.2287(4) 1.000 0.055(3) . .
O6 O Uani 0.2371(5) -0.1867(14) 0.3533(4) 1.000 0.050(3) . .
O7 O Uani 0.0208(5) 0.5779(16) 0.2383(4) 1.000 0.060(4) . .
O8 O Uani -0.1134(6) 1.0523(18) 0.2840(5) 1.000 0.080(5) . .
N5 N Uani 0.1356(6) 0.5156(16) 0.1984(4) 1.000 0.044(4) . .
N6 N Uani 0.0225(8) 0.6447(18) 0.1223(5) 1.000 0.069(5) . .
N7 N Uani 0.0439(7) 0.2807(16) 0.1094(5) 1.000 0.052(4) . .
N8 N Uani -0.0485(6) 0.3213(18) 0.1665(5) 1.000 0.052(4) . .
C33 C Uani 0.1442(6) 0.157(2) 0.2585(5) 1.000 0.042(5) . .
C34 C Uani 0.1590(8) 0.006(2) 0.2902(5) 1.000 0.047(5) . .
C35 C Uani 0.2196(7) -0.0292(18) 0.3203(5) 1.000 0.040(4) . .
C36 C Uani 0.1844(7) -0.307(2) 0.3565(5) 1.000 0.051(5) . .
C37 C Uani 0.2170(7) -0.455(2) 0.3941(5) 1.000 0.045(5) . .
C38 C Uani 0.1623(7) -0.594(2) 0.3992(6) 1.000 0.052(5) . .
C39 C Uani 0.1930(8) -0.755(2) 0.4394(5) 1.000 0.058(6) . .
C40 C Uani 0.1399(9) -0.893(2) 0.4445(6) 1.000 0.055(6) . .
C41 C Uani 0.1707(8) -1.038(2) 0.4846(6) 1.000 0.065(6) . .
C42 C Uani 0.2743(7) 0.077(2) 0.3234(5) 1.000 0.045(5) . .
C43 C Uani 0.2639(7) 0.231(2) 0.2912(5) 1.000 0.047(5) . .
C44 C Uani 0.2005(6) 0.2824(17) 0.2572(5) 1.000 0.032(4) . .
C45 C Uani 0.1901(8) 0.444(2) 0.2290(5) 1.000 0.048(5) . .
C46 C Uani 0.1474(8) 0.696(2) 0.1735(6) 1.000 0.054(4) . .
C47 C Uani 0.0751(8) 0.7770(19) 0.1494(6) 1.000 0.054(4) . .
C48 C Uani 0.0234(10) 0.584(2) 0.0683(7) 1.000 0.073(7) . .
C49 C Uani 0.0605(10) 0.409(2) 0.0704(6) 1.000 0.067(6) . .
C50 C Uani -0.0254(8) 0.200(3) 0.0881(6) 1.000 0.071(6) . .
C51 C Uani -0.0550(8) 0.158(2) 0.1323(5) 1.000 0.053(5) . .
C52 C Uani -0.0985(9) 0.400(3) 0.1766(6) 1.000 0.067(6) . .
C53 C Uani -0.1003(8) 0.558(3) 0.2059(6) 1.000 0.064(3) . .
C54 C Uani -0.0382(8) 0.648(3) 0.2353(6) 1.000 0.064(3) . .
C55 C Uani -0.0434(8) 0.810(3) 0.2604(6) 1.000 0.064(3) . .
C56 C Uani -0.1036(7) 0.884(3) 0.2605(6) 1.000 0.064(3) . .
C57 C Uani -0.0566(7) 1.148(2) 0.3113(6) 1.000 0.057(5) . .
C58 C Uani -0.0846(9) 1.305(3) 0.3365(6) 1.000 0.066(6) . .
C59 C Uani -0.0263(8) 1.437(2) 0.3705(6) 1.000 0.058(5) . .
C60 C Uani -0.0562(8) 1.605(2) 0.3926(6) 1.000 0.059(6) . .
C61 C Uani 0.0019(10) 1.726(2) 0.4243(8) 1.000 0.079(7) . .
C62 C Uani -0.0257(11) 1.880(3) 0.4509(8) 1.000 0.088(9) . .
C63 C Uani -0.1628(8) 0.794(3) 0.2337(6) 1.000 0.064(3) . .
C64 C Uani -0.1621(8) 0.638(3) 0.2089(6) 1.000 0.064(3) . .
O12 O Uiso 0.6288(16) 0.278(6) 0.0576(17) 0.500 0.147(5) . .
O12A O Uiso 0.6292(16) 0.385(5) 0.0688(17) 0.500 0.147(5) . .
O13 O Uiso 0.7431(17) 0.249(7) 0.0896(16) 0.500 0.147(5) . .
O13A O Uiso 0.682(2) 0.156(4) 0.0641(16) 0.500 0.147(5) . .
O14 O Uiso 0.698(2) 0.484(4) 0.0908(16) 0.500 0.147(5) . .
O14A O Uiso 0.7443(17) 0.391(7) 0.0888(16) 0.500 0.147(5) . .
N10 N Uiso 0.6873(12) 0.324(4) 0.0760(11) 1.000 0.147(5) . .
O9 O Uani 0.1133(8) 0.009(2) 0.0452(6) 1.000 0.106(3) . .
O10 O Uani 0.2189(8) 0.004(2) 0.0627(6) 1.000 0.106(3) . .
O11 O Uani 0.1792(7) 0.107(2) 0.1245(6) 1.000 0.106(3) . .
N9 N Uani 0.1679(11) 0.034(3) 0.0774(8) 1.000 0.106(3) . .
O15 O Uani 0.2656(6) 0.4028(19) 0.1263(5) 1.000 0.082(3) . .
O17 O Uani 0.4721(6) 0.5483(19) -0.0615(5) 1.000 0.082(3) . .
O18 O Uani 0.4409(12) 0.218(4) -0.0269(9) 0.500 0.082(3) . .
O19 O Uani -0.1175(12) 0.760(4) 0.0699(10) 0.500 0.082(3) . .
O20 O Uani 0.1816(13) 0.557(4) 0.0230(10) 0.500 0.082(3) . .
H2 H Uiso 0.48030 0.22280 0.29940 1.000 0.0610 calc R
H2N H Uiso 0.46230 1.00470 0.12100 1.000 0.0720 calc R
H3N H Uiso 0.37050 0.49810 0.13100 1.000 0.0880 calc R
H4A H Uiso 0.54490 0.07460 0.38320 1.000 0.0680 calc R
H4B H Uiso 0.47890 -0.03030 0.34770 1.000 0.0680 calc R
H5A H Uiso 0.53400 -0.06730 0.46610 1.000 0.0710 calc R
H5B H Uiso 0.47020 -0.17700 0.42920 1.000 0.0710 calc R
H6A H Uiso 0.60180 -0.20770 0.41700 1.000 0.0500 calc R
H6B H Uiso 0.53810 -0.32210 0.38300 1.000 0.0500 calc R
H7A H Uiso 0.60220 -0.35890 0.50030 1.000 0.0720 calc R
H7B H Uiso 0.53620 -0.46790 0.46830 1.000 0.0720 calc R
H8A H Uiso 0.66560 -0.51510 0.45460 1.000 0.0740 calc R
H8B H Uiso 0.59990 -0.61470 0.41680 1.000 0.0740 calc R
H9A H Uiso 0.58680 -0.76170 0.49730 1.000 0.0910 calc R
H9B H Uiso 0.65350 -0.66430 0.53440 1.000 0.0910 calc R
H9C H Uiso 0.65840 -0.80830 0.48820 1.000 0.0910 calc R
H10 H Uiso 0.39530 0.42160 0.41490 1.000 0.0660 calc R
H11 H Uiso 0.35650 0.67480 0.35650 1.000 0.0690 calc R
H13 H Uiso 0.34450 0.83810 0.27710 1.000 0.0540 calc R
H14A H Uiso 0.33950 1.05400 0.21720 1.000 0.0810 calc R
H14B H Uiso 0.30940 0.93470 0.16250 1.000 0.0810 calc R
H15A H Uiso 0.36520 1.16620 0.13450 1.000 0.0790 calc R
H15B H Uiso 0.42980 1.14400 0.18770 1.000 0.0790 calc R
H16A H Uiso 0.40800 0.86460 0.04940 1.000 0.1000 calc R
H16B H Uiso 0.34590 0.97180 0.06010 1.000 0.1000 calc R
H17A H Uiso 0.30960 0.72780 0.09840 1.000 0.1090 calc R
H17B H Uiso 0.32920 0.64850 0.04550 1.000 0.1090 calc R
H18A H Uiso 0.41750 0.37470 0.06960 1.000 0.0910 calc R
H18B H Uiso 0.44370 0.56640 0.05470 1.000 0.0910 calc R
H19A H Uiso 0.53800 0.41790 0.10490 1.000 0.0940 calc R
H19B H Uiso 0.50220 0.35680 0.15120 1.000 0.0940 calc R
H20 H Uiso 0.61370 0.63380 0.14240 1.000 0.0990 calc R
H23 H Uiso 0.57590 1.17000 0.27070 1.000 0.1200 calc R
H25A H Uiso 0.64510 1.38160 0.32660 1.000 0.1540 calc R
H25B H Uiso 0.59780 1.47240 0.27120 1.000 0.1540 calc R
H26A H Uiso 0.68180 1.70780 0.28090 1.000 0.1540 calc R
H26B H Uiso 0.64430 1.70920 0.32850 1.000 0.1540 calc R
H27A H Uiso 0.77690 1.57370 0.34400 1.000 0.1540 calc R
H27B H Uiso 0.73900 1.58710 0.39210 1.000 0.1540 calc R
H28A H Uiso 0.80870 1.84840 0.38310 1.000 0.1540 calc R
H28B H Uiso 0.75360 1.88920 0.32580 1.000 0.1540 calc R
H29A H Uiso 0.71510 1.91270 0.42480 1.000 0.1540 calc R
H29B H Uiso 0.68300 2.01510 0.36690 1.000 0.1540 calc R
H30A H Uiso 0.78290 2.19470 0.38220 1.000 0.1540 calc R
H30B H Uiso 0.81640 2.09030 0.43930 1.000 0.1540 calc R
H30C H Uiso 0.75270 2.21840 0.43400 1.000 0.1540 calc R
H31 H Uiso 0.72710 1.17790 0.19570 1.000 0.1560 calc R
H32 H Uiso 0.68470 0.89710 0.14970 1.000 0.1180 calc R
H6N H Uiso -0.01960 0.69360 0.11980 1.000 0.1040 calc R
H7N H Uiso 0.07600 0.18980 0.11780 1.000 0.0790 calc R
H34 H Uiso 0.12380 -0.07610 0.29020 1.000 0.0700 calc R
H36A H Uiso 0.16080 -0.35470 0.31900 1.000 0.0760 calc R
H36B H Uiso 0.15110 -0.24440 0.37150 1.000 0.0760 calc R
H37A H Uiso 0.24030 -0.40610 0.43140 1.000 0.0680 calc R
H37B H Uiso 0.25090 -0.51500 0.37920 1.000 0.0680 calc R
H38A H Uiso 0.13940 -0.64270 0.36170 1.000 0.0790 calc R
H38B H Uiso 0.12800 -0.53230 0.41310 1.000 0.0790 calc R
H39A H Uiso 0.22750 -0.81610 0.42550 1.000 0.0870 calc R
H39B H Uiso 0.21580 -0.70610 0.47690 1.000 0.0870 calc R
H40A H Uiso 0.10440 -0.83160 0.45720 1.000 0.0830 calc R
H40B H Uiso 0.11840 -0.94620 0.40750 1.000 0.0830 calc R
H41A H Uiso 0.19200 -0.98510 0.52130 1.000 0.0980 calc R
H41B H Uiso 0.20480 -1.10120 0.47150 1.000 0.0980 calc R
H41C H Uiso 0.13560 -1.12270 0.48750 1.000 0.0980 calc R
H42 H Uiso 0.31780 0.04710 0.34680 1.000 0.0690 calc R
H43 H Uiso 0.30150 0.30610 0.29230 1.000 0.0710 calc R
H45 H Uiso 0.22960 0.51410 0.23290 1.000 0.0720 calc R
H46A H Uiso 0.16960 0.67860 0.14370 1.000 0.0800 calc R
H46B H Uiso 0.17590 0.77520 0.20260 1.000 0.0800 calc R
H47A H Uiso 0.06170 0.83610 0.18000 1.000 0.0800 calc R
H47B H Uiso 0.07690 0.87080 0.12180 1.000 0.0800 calc R
H48A H Uiso 0.04500 0.67620 0.05080 1.000 0.1090 calc R
H48B H Uiso -0.02360 0.56820 0.04470 1.000 0.1090 calc R
H49A H Uiso 0.04870 0.35560 0.03260 1.000 0.1010 calc R
H49B H Uiso 0.10970 0.43240 0.08220 1.000 0.1010 calc R
H50A H Uiso -0.05510 0.28450 0.06180 1.000 0.1070 calc R
H50B H Uiso -0.02240 0.08810 0.06740 1.000 0.1070 calc R
H51A H Uiso -0.03110 0.05670 0.15500 1.000 0.0800 calc R
H51B H Uiso -0.10310 0.12560 0.11670 1.000 0.0800 calc R
H52 H Uiso -0.14070 0.34160 0.16190 1.000 0.1010 calc R
H55 H Uiso -0.00310 0.87340 0.27830 1.000 0.0950 calc R
H57A H Uiso -0.03210 1.19040 0.28500 1.000 0.0690 calc R
H57B H Uiso -0.02570 1.07440 0.34070 1.000 0.0690 calc R
H58A H Uiso -0.10980 1.25840 0.36190 1.000 0.0990 calc R
H58B H Uiso -0.11670 1.37300 0.30640 1.000 0.0990 calc R
H59A H Uiso 0.00390 1.37170 0.40230 1.000 0.0860 calc R
H59B H Uiso 0.00090 1.47740 0.34590 1.000 0.0860 calc R
H60A H Uiso -0.08630 1.67140 0.36090 1.000 0.0890 calc R
H60B H Uiso -0.08300 1.56580 0.41760 1.000 0.0890 calc R
H61A H Uiso 0.03440 1.65540 0.45350 1.000 0.1180 calc R
H61B H Uiso 0.02600 1.77370 0.39840 1.000 0.1180 calc R
H62A H Uiso -0.04950 1.83210 0.47650 1.000 0.1320 calc R
H62B H Uiso -0.05700 1.95110 0.42180 1.000 0.1320 calc R
H62C H Uiso 0.01170 1.95650 0.47160 1.000 0.1320 calc R
H63 H Uiso -0.20490 0.84670 0.23320 1.000 0.0950 calc R
H64 H Uiso -0.20350 0.57800 0.19270 1.000 0.0950 calc R

loop_
_atom_type_symbol
_atom_type_description
_atom_type_scat_dispersion_real
_atom_type_scat_dispersion_imag
_atom_type_scat_source
C C 0.0033 0.0016 'International Tables Vol C Tables 4.2.6.8 and 6.1.1.4'
H H 0.0000 0.0000 'International Tables Vol C Tables 4.2.6.8 and 6.1.1.4'
Mn Mn 0.3368 0.7283 'International Tables Vol C Tables 4.2.6.8 and 6.1.1.4'
N N 0.0061 0.0033 'International Tables Vol C Tables 4.2.6.8 and 6.1.1.4'
O O 0.0106 0.0060 'International Tables Vol C Tables 4.2.6.8 and 6.1.1.4'

loop_
_geom_angle_atom_site_label_1
_geom_angle_atom_site_label_2
_geom_angle_atom_site_label_3
_geom_angle
_geom_angle_site_symmetry_1
_geom_angle_site_symmetry_2
_geom_angle_site_symmetry_3
_geom_angle_publ_flag
O1 Mn1 O3 105.3(4) . . . yes
O1 Mn1 N1 88.4(4) . . . yes
O1 Mn1 N2 161.2(4) . . . yes
O1 Mn1 N3 88.1(4) . . . yes
O1 Mn1 N4 93.8(5) . . . yes
O3 Mn1 N1 91.1(4) . . . yes
O3 Mn1 N2 90.3(4) . . . yes
O3 Mn1 N3 164.4(5) . . . yes
O3 Mn1 N4 89.5(5) . . . yes
N1 Mn1 N2 80.7(4) . . . yes
N1 Mn1 N3 97.2(5) . . . yes
N1 Mn1 N4 177.4(5) . . . yes
N2 Mn1 N3 78.1(4) . . . yes
N2 Mn1 N4 96.8(5) . . . yes
N3 Mn1 N4 81.6(6) . . . yes
O5 Mn2 N5 89.7(4) . . . yes
O5 Mn2 N6 162.6(5) . . . yes
O5 Mn2 N7 88.5(4) . . . yes
O5 Mn2 N8 90.7(5) . . . yes
O7 Mn2 N5 94.7(5) . . . yes
O7 Mn2 N6 90.2(5) . . . yes
O7 Mn2 N7 164.0(5) . . . yes
O7 Mn2 N8 89.7(5) . . . yes
N5 Mn2 N6 80.5(5) . . . yes
N5 Mn2 N7 93.8(5) . . . yes
N5 Mn2 N8 175.4(5) . . . yes
N6 Mn2 N7 77.9(5) . . . yes
N6 Mn2 N8 97.9(6) . . . yes
N7 Mn2 N8 81.6(5) . . . yes
O5 Mn2 O7 105.0(4) . . . yes
Mn1 O1 C1 126.0(9) . . . yes
C3 O2 C4 118.4(10) . . . yes
Mn1 O3 C22 125.5(8) . . . yes
C24 O4 C25 118.7(16) . . . yes
Mn2 O5 C33 130.6(9) . . . yes
C35 O6 C36 118.5(11) . . . yes
Mn2 O7 C54 127.2(10) . . . yes
C56 O8 C57 117.3(13) . . . yes
O13A O12 N10 58(3) . . . yes
O12A O12 N10 72(4) . . . yes
O12A O12 O13A 130(5) . . . yes
O12 O12A O14 119(4) . . . yes
O12 O12A N10 68(4) . . . yes
O14 O12A N10 51(2) . . . yes
O13A O13 O14A 120(4) . . . yes
O14A O13 N10 65(4) . . . yes
O13A O13 N10 57(2) . . . yes
O12 O13A O13 108(3) . . . yes
O12 O13A N10 54(2) . . . yes
O13 O13A N10 54(3) . . . yes
O12A O14 O14A 112(3) . . . yes
O12A O14 N10 51(2) . . . yes
O14A O14 N10 61(3) . . . yes
O13 O14A O14 124(4) . . . yes
O13 O14A N10 65(3) . . . yes
O14 O14A N10 62(3) . . . yes
Mn1 N1 C13 125.2(9) . . . yes
Mn1 N1 C14 116.1(9) . . . yes
C13 N1 C14 118.4(13) . . . yes
Mn1 N2 C16 108.7(9) . . . yes
C15 N2 C16 116.9(13) . . . yes
Mn1 N2 C15 102.7(7) . . . yes
C17 N3 C18 110.8(11) . . . yes
Mn1 N3 C17 113.0(10) . . . yes
Mn1 N3 C18 108.6(10) . . . yes
Mn1 N4 C20 126.3(13) . . . yes
C19 N4 C20 122.2(16) . . . yes
Mn1 N4 C19 111.5(12) . . . yes
Mn1 N2 H2N 109.00 . . . no
C15 N2 H2N 109.00 . . . no
C16 N2 H2N 109.00 . . . no
C18 N3 H3N 108.00 . . . no
C17 N3 H3N 108.00 . . . no
Mn1 N3 H3N 108.00 . . . no
C45 N5 C46 113.1(13) . . . yes
Mn2 N5 C45 126.6(10) . . . yes
Mn2 N5 C46 120.2(9) . . . yes
Mn2 N6 C48 112.3(10) . . . yes
Mn2 N6 C47 101.7(9) . . . yes
C47 N6 C48 115.9(14) . . . yes
Mn2 N7 C50 104.9(10) . . . yes
C49 N7 C50 113.7(13) . . . yes
Mn2 N7 C49 109.1(9) . . . yes
C51 N8 C52 123.4(14) . . . yes
Mn2 N8 C51 112.1(10) . . . yes
Mn2 N8 C52 123.9(13) . . . yes
C48 N6 H6N 109.00 . . . no
C47 N6 H6N 109.00 . . . no
Mn2 N6 H6N 109.00 . . . no
C50 N7 H7N 110.00 . . . no
Mn2 N7 H7N 110.00 . . . no
C49 N7 H7N 110.00 . . . no
O12A N10 O14 77(3) . . . yes
O13 N10 O14 106(4) . . . yes
O12A N10 O13A 108(3) . . . yes
O12 N10 O14 117(4) . . . yes
O12 N10 O14A 170(4) . . . yes
O12A N10 O14A 134(4) . . . yes
O13 N10 O13A 69(3) . . . yes
O14 N10 O14A 58(3) . . . yes
O13 N10 O14A 51(3) . . . yes
O12A N10 O13 170(4) . . . yes
O12 N10 O13A 68(3) . . . yes
O13A N10 O14 174(3) . . . yes
O12 N10 O12A 40(3) . . . yes
O13A N10 O14A 118(4) . . . yes
O12 N10 O13 137(4) . . . yes
O10 N9 O11 114(2) . . . yes
O9 N9 O11 126(2) . . . yes
O9 N9 O10 119.5(19) . . . yes
C2 C1 C12 116.1(11) . . . no
O1 C1 C2 117.7(12) . . . yes
O1 C1 C12 126.2(12) . . . yes
C1 C2 C3 121.0(13) . . . no
C2 C3 C10 121.7(12) . . . no
O2 C3 C10 113.3(11) . . . yes
O2 C3 C2 124.8(12) . . . yes
O2 C4 C5 109.4(11) . . . yes
C4 C5 C6 111.8(12) . . . no
C5 C6 C7 116.2(11) . . . no
C6 C7 C8 117.4(11) . . . no
C7 C8 C9 113.2(12) . . . no
C3 C10 C11 117.8(11) . . . no
C10 C11 C12 120.4(13) . . . no
C11 C12 C13 116.2(12) . . . no
C1 C12 C13 120.8(11) . . . no
C1 C12 C11 122.9(12) . . . no
N1 C13 C12 127.4(13) . . . yes
N1 C14 C15 111.9(14) . . . yes
N2 C15 C14 110.0(11) . . . yes
N2 C16 C17 113.6(12) . . . yes
N3 C17 C16 110.8(14) . . . yes
N3 C18 C19 107.6(12) . . . yes
N4 C19 C18 107.0(13) . . . yes
N4 C20 C21 125.6(17) . . . yes
C22 C21 C32 116.6(18) . . . no
C20 C21 C32 120.8(17) . . . no
C20 C21 C22 122.6(16) . . . no
O3 C22 C21 119.1(14) . . . yes
O3 C22 C23 118.9(14) . . . yes
C21 C22 C23 122.0(16) . . . no
C22 C23 C24 118.0(18) . . . no
C23 C24 C31 125(3) . . . no
O4 C24 C23 121(2) . . . yes
O4 C24 C31 114(2) . . . yes
O4 C25 C26 113(2) . . . yes
C25 C26 C27 116.8(19) . . . no
C26 C27 C28 102.7(18) . . . no
C27 C28 C29 124(2) . . . no
C28 C29 C30 108.8(19) . . . no
C24 C31 C32 116(2) . . . no
C21 C32 C31 121.9(18) . . . no
C3 C2 H2 119.00 . . . no
C1 C2 H2 120.00 . . . no
O2 C4 H4B 110.00 . . . no
C5 C4 H4A 110.00 . . . no
C5 C4 H4B 110.00 . . . no
O2 C4 H4A 110.00 . . . no
H4A C4 H4B 108.00 . . . no
H5A C5 H5B 108.00 . . . no
C6 C5 H5B 109.00 . . . no
C6 C5 H5A 109.00 . . . no
C4 C5 H5B 109.00 . . . no
C4 C5 H5A 110.00 . . . no
H6A C6 H6B 107.00 . . . no
C7 C6 H6B 108.00 . . . no
C5 C6 H6A 108.00 . . . no
C7 C6 H6A 108.00 . . . no
C5 C6 H6B 108.00 . . . no
C6 C7 H7B 108.00 . . . no
C8 C7 H7A 108.00 . . . no
C6 C7 H7A 108.00 . . . no
C8 C7 H7B 108.00 . . . no
H7A C7 H7B 107.00 . . . no
C9 C8 H8B 109.00 . . . no
C9 C8 H8A 109.00 . . . no
C7 C8 H8A 109.00 . . . no
C7 C8 H8B 109.00 . . . no
H8A C8 H8B 108.00 . . . no
H9B C9 H9C 110.00 . . . no
C8 C9 H9C 109.00 . . . no
H9A C9 H9B 110.00 . . . no
C8 C9 H9A 109.00 . . . no
C8 C9 H9B 109.00 . . . no
H9A C9 H9C 110.00 . . . no
C11 C10 H10 121.00 . . . no
C3 C10 H10 121.00 . . . no
C10 C11 H11 120.00 . . . no
C12 C11 H11 120.00 . . . no
C12 C13 H13 116.00 . . . no
N1 C13 H13 116.00 . . . no
N1 C14 H14A 109.00 . . . no
H14A C14 H14B 108.00 . . . no
C15 C14 H14B 109.00 . . . no
C15 C14 H14A 109.00 . . . no
N1 C14 H14B 109.00 . . . no
N2 C15 H15B 110.00 . . . no
N2 C15 H15A 110.00 . . . no
H15A C15 H15B 108.00 . . . no
C14 C15 H15B 110.00 . . . no
C14 C15 H15A 110.00 . . . no
C17 C16 H16B 109.00 . . . no
N2 C16 H16B 109.00 . . . no
C17 C16 H16A 109.00 . . . no
H16A C16 H16B 108.00 . . . no
N2 C16 H16A 109.00 . . . no
N3 C17 H17A 110.00 . . . no
H17A C17 H17B 108.00 . . . no
C16 C17 H17B 109.00 . . . no
C16 C17 H17A 110.00 . . . no
N3 C17 H17B 109.00 . . . no
C19 C18 H18B 110.00 . . . no
C19 C18 H18A 110.00 . . . no
N3 C18 H18B 110.00 . . . no
N3 C18 H18A 110.00 . . . no
H18A C18 H18B 108.00 . . . no
N4 C19 H19A 110.00 . . . no
N4 C19 H19B 110.00 . . . no
C18 C19 H19A 110.00 . . . no
C18 C19 H19B 110.00 . . . no
H19A C19 H19B 109.00 . . . no
N4 C20 H20 117.00 . . . no
C21 C20 H20 117.00 . . . no
C22 C23 H23 121.00 . . . no
C24 C23 H23 121.00 . . . no
O4 C25 H25A 109.00 . . . no
O4 C25 H25B 109.00 . . . no
C26 C25 H25A 109.00 . . . no
C26 C25 H25B 109.00 . . . no
H25A C25 H25B 108.00 . . . no
H26A C26 H26B 107.00 . . . no
C27 C26 H26B 108.00 . . . no
C27 C26 H26A 108.00 . . . no
C25 C26 H26A 108.00 . . . no
C25 C26 H26B 108.00 . . . no
C26 C27 H27A 111.00 . . . no
C26 C27 H27B 111.00 . . . no
C28 C27 H27A 111.00 . . . no
C28 C27 H27B 111.00 . . . no
H27A C27 H27B 109.00 . . . no
C27 C28 H28A 106.00 . . . no
H28A C28 H28B 106.00 . . . no
C27 C28 H28B 106.00 . . . no
C29 C28 H28B 106.00 . . . no
C29 C28 H28A 106.00 . . . no
H29A C29 H29B 108.00 . . . no
C30 C29 H29B 110.00 . . . no
C28 C29 H29B 110.00 . . . no
C30 C29 H29A 110.00 . . . no
C28 C29 H29A 110.00 . . . no
C29 C30 H30A 109.00 . . . no
C29 C30 H30B 109.00 . . . no
C29 C30 H30C 109.00 . . . no
H30A C30 H30B 109.00 . . . no
H30A C30 H30C 110.00 . . . no
H30B C30 H30C 110.00 . . . no
C24 C31 H31 122.00 . . . no
C32 C31 H31 122.00 . . . no
C31 C32 H32 119.00 . . . no
C21 C32 H32 119.00 . . . no
O5 C33 C34 122.2(13) . . . yes
C34 C33 C44 118.7(12) . . . no
O5 C33 C44 119.1(12) . . . yes
C33 C34 C35 121.9(15) . . . no
O6 C35 C42 112.1(12) . . . yes
C34 C35 C42 124.5(13) . . . no
O6 C35 C34 123.4(13) . . . yes
O6 C36 C37 106.6(11) . . . yes
C36 C37 C38 109.6(12) . . . no
C37 C38 C39 112.7(12) . . . no
C38 C39 C40 113.2(13) . . . no
C39 C40 C41 111.3(14) . . . no
C35 C42 C43 117.3(13) . . . no
C42 C43 C44 123.0(13) . . . no
C43 C44 C45 122.2(13) . . . no
C33 C44 C45 123.0(12) . . . no
C33 C44 C43 114.6(11) . . . no
N5 C45 C44 130.5(15) . . . yes
N5 C46 C47 104.5(12) . . . yes
N6 C47 C46 114.6(12) . . . yes
N6 C48 C49 112.6(13) . . . yes
N7 C49 C48 111.8(15) . . . yes
N7 C50 C51 112.6(12) . . . yes
N8 C51 C50 106.2(14) . . . yes
N8 C52 C53 129.6(18) . . . yes
C52 C53 C54 120.3(17) . . . no
C52 C53 C64 122.5(17) . . . no
C54 C53 C64 117.2(18) . . . no
O7 C54 C55 121.0(16) . . . yes
O7 C54 C53 121.4(18) . . . yes
C53 C54 C55 117.6(16) . . . no
C54 C55 C56 123.0(17) . . . no
O8 C56 C55 126.5(16) . . . yes
C55 C56 C63 119.0(19) . . . no
O8 C56 C63 114.5(15) . . . yes
O8 C57 C58 103.4(13) . . . yes
C57 C58 C59 112.0(14) . . . no
C58 C59 C60 111.4(14) . . . no
C59 C60 C61 108.8(14) . . . no
C60 C61 C62 109.5(17) . . . no
C56 C63 C64 121.7(17) . . . no
C53 C64 C63 121.4(17) . . . no
C35 C34 H34 119.00 . . . no
C33 C34 H34 119.00 . . . no
O6 C36 H36A 110.00 . . . no
O6 C36 H36B 110.00 . . . no
C37 C36 H36A 110.00 . . . no
C37 C36 H36B 110.00 . . . no
H36A C36 H36B 109.00 . . . no
C36 C37 H37B 110.00 . . . no
H37A C37 H37B 108.00 . . . no
C38 C37 H37A 110.00 . . . no
C38 C37 H37B 110.00 . . . no
C36 C37 H37A 110.00 . . . no
H38A C38 H38B 108.00 . . . no
C39 C38 H38B 109.00 . . . no
C39 C38 H38A 109.00 . . . no
C37 C38 H38A 109.00 . . . no
C37 C38 H38B 109.00 . . . no
C40 C39 H39A 109.00 . . . no
C40 C39 H39B 109.00 . . . no
H39A C39 H39B 108.00 . . . no
C38 C39 H39B 109.00 . . . no
C38 C39 H39A 109.00 . . . no
C39 C40 H40A 109.00 . . . no
C41 C40 H40A 109.00 . . . no
C41 C40 H40B 109.00 . . . no
C39 C40 H40B 109.00 . . . no
H40A C40 H40B 108.00 . . . no
C40 C41 H41B 109.00 . . . no
C40 C41 H41C 109.00 . . . no
C40 C41 H41A 109.00 . . . no
H41A C41 H41B 109.00 . . . no
H41A C41 H41C 109.00 . . . no
H41B C41 H41C 110.00 . . . no
C43 C42 H42 121.00 . . . no
C35 C42 H42 122.00 . . . no
C44 C43 H43 118.00 . . . no
C42 C43 H43 119.00 . . . no
N5 C45 H45 115.00 . . . no
C44 C45 H45 115.00 . . . no
H46A C46 H46B 109.00 . . . no
N5 C46 H46B 111.00 . . . no
N5 C46 H46A 111.00 . . . no
C47 C46 H46A 111.00 . . . no
C47 C46 H46B 111.00 . . . no
N6 C47 H47A 109.00 . . . no
H47A C47 H47B 108.00 . . . no
C46 C47 H47B 109.00 . . . no
N6 C47 H47B 109.00 . . . no
C46 C47 H47A 109.00 . . . no
N6 C48 H48B 109.00 . . . no
C49 C48 H48A 109.00 . . . no
C49 C48 H48B 109.00 . . . no
H48A C48 H48B 108.00 . . . no
N6 C48 H48A 109.00 . . . no
H49A C49 H49B 108.00 . . . no
N7 C49 H49B 109.00 . . . no
C48 C49 H49A 109.00 . . . no
N7 C49 H49A 109.00 . . . no
C48 C49 H49B 109.00 . . . no
N7 C50 H50A 109.00 . . . no
N7 C50 H50B 109.00 . . . no
H50A C50 H50B 108.00 . . . no
C51 C50 H50A 109.00 . . . no
C51 C50 H50B 109.00 . . . no
N8 C51 H51B 110.00 . . . no
C50 C51 H51A 111.00 . . . no
C50 C51 H51B 110.00 . . . no
H51A C51 H51B 109.00 . . . no
N8 C51 H51A 110.00 . . . no
N8 C52 H52 115.00 . . . no
C53 C52 H52 116.00 . . . no
C54 C55 H55 118.00 . . . no
C56 C55 H55 118.00 . . . no
O8 C57 H57B 111.00 . . . no
C58 C57 H57A 111.00 . . . no
O8 C57 H57A 111.00 . . . no
H57A C57 H57B 109.00 . . . no
C58 C57 H57B 111.00 . . . no
H58A C58 H58B 108.00 . . . no
C59 C58 H58B 109.00 . . . no
C57 C58 H58A 109.00 . . . no
C59 C58 H58A 109.00 . . . no
C57 C58 H58B 109.00 . . . no
C58 C59 H59B 109.00 . . . no
C60 C59 H59A 109.00 . . . no
C58 C59 H59A 110.00 . . . no
H59A C59 H59B 108.00 . . . no
C60 C59 H59B 109.00 . . . no
H60A C60 H60B 108.00 . . . no
C61 C60 H60B 110.00 . . . no
C59 C60 H60A 110.00 . . . no
C59 C60 H60B 110.00 . . . no
C61 C60 H60A 110.00 . . . no
H61A C61 H61B 108.00 . . . no
C60 C61 H61B 110.00 . . . no
C62 C61 H61A 110.00 . . . no
C60 C61 H61A 110.00 . . . no
C62 C61 H61B 110.00 . . . no
C61 C62 H62B 109.00 . . . no
C61 C62 H62C 109.00 . . . no
C61 C62 H62A 110.00 . . . no
H62A C62 H62C 109.00 . . . no
H62B C62 H62C 109.00 . . . no
H62A C62 H62B 110.00 . . . no
C64 C63 H63 119.00 . . . no
C56 C63 H63 119.00 . . . no
C63 C64 H64 119.00 . . . no
C53 C64 H64 120.00 . . . no

loop_
_geom_bond_atom_site_label_1
_geom_bond_atom_site_label_2
_geom_bond_distance
_geom_bond_site_symmetry_1
_geom_bond_site_symmetry_2
_geom_bond_publ_flag
Mn1 O1 2.062(10) . . yes
Mn1 O3 1.909(11) . . yes
Mn1 N1 2.004(12) . . yes
Mn1 N2 2.296(11) . . yes
Mn1 N3 2.118(11) . . yes
Mn1 N4 1.939(16) . . yes
Mn2 N8 1.961(13) . . yes
Mn2 N7 2.176(12) . . yes
Mn2 O7 1.914(11) . . yes
Mn2 N5 1.978(13) . . yes
Mn2 O5 2.016(11) . . yes
Mn2 N6 2.245(13) . . yes
O1 C1 1.268(16) . . yes
O2 C3 1.365(16) . . yes
O2 C4 1.426(18) . . yes
O3 C22 1.34(2) . . yes
O4 C24 1.45(3) . . yes
O4 C25 1.44(3) . . yes
O5 C33 1.352(16) . . yes
O6 C36 1.430(18) . . yes
O6 C35 1.420(16) . . yes
O7 C54 1.31(2) . . yes
O8 C56 1.42(2) . . yes
O8 C57 1.38(2) . . yes
O12 N10 1.22(4) . . yes
O12 O13A 1.40(5) . . yes
O12 O12A 0.84(6) . . yes
O12A O14 1.56(5) . . yes
O12A N10 1.25(4) . . yes
O13 O13A 1.42(6) . . yes
O13 O14A 1.06(7) . . yes
O13 N10 1.24(5) . . yes
O13A N10 1.28(4) . . yes
O14 N10 1.25(4) . . yes
O14 O14A 1.19(6) . . yes
O14A N10 1.24(5) . . yes
O9 N9 1.20(3) . . yes
O10 N9 1.23(3) . . yes
O11 N9 1.26(2) . . yes
N1 C13 1.292(18) . . yes
N1 C14 1.456(18) . . yes
N2 C16 1.442(18) . . yes
N2 C15 1.51(2) . . yes
N3 C18 1.56(2) . . yes
N3 C17 1.43(2) . . yes
N4 C19 1.49(2) . . yes
N4 C20 1.28(3) . . yes
N2 H2N 0.9300 . . no
N3 H3N 0.9300 . . no
N5 C45 1.284(19) . . yes
N5 C46 1.529(19) . . yes
N6 C47 1.48(2) . . yes
N6 C48 1.43(2) . . yes
N7 C50 1.51(2) . . yes
N7 C49 1.47(2) . . yes
N8 C51 1.471(19) . . yes
N8 C52 1.28(2) . . yes
N6 H6N 0.9300 . . no
N7 H7N 0.9300 . . no
C1 C2 1.431(18) . . no
C1 C12 1.417(19) . . no
C2 C3 1.382(18) . . no
C3 C10 1.403(19) . . no
C4 C5 1.51(2) . . no
C5 C6 1.49(2) . . no
C6 C7 1.550(18) . . no
C7 C8 1.48(2) . . no
C8 C9 1.52(2) . . no
C10 C11 1.42(2) . . no
C11 C12 1.370(18) . . no
C12 C13 1.463(19) . . no
C14 C15 1.51(2) . . no
C16 C17 1.52(3) . . no
C18 C19 1.47(2) . . no
C20 C21 1.40(3) . . no
C21 C32 1.41(3) . . no
C21 C22 1.45(2) . . no
C22 C23 1.37(3) . . no
C23 C24 1.41(3) . . no
C24 C31 1.36(4) . . no
C25 C26 1.55(3) . . no
C26 C27 1.48(3) . . no
C27 C28 1.53(3) . . no
C28 C29 1.51(3) . . no
C29 C30 1.56(3) . . no
C31 C32 1.46(4) . . no
C2 H2 0.9500 . . no
C4 H4A 0.9900 . . no
C4 H4B 0.9900 . . no
C5 H5B 0.9900 . . no
C5 H5A 0.9900 . . no
C6 H6B 0.9900 . . no
C6 H6A 0.9900 . . no
C7 H7B 0.9900 . . no
C7 H7A 0.9900 . . no
C8 H8A 0.9900 . . no
C8 H8B 0.9900 . . no
C9 H9C 0.9800 . . no
C9 H9B 0.9800 . . no
C9 H9A 0.9800 . . no
C10 H10 0.9500 . . no
C11 H11 0.9500 . . no
C13 H13 0.9500 . . no
C14 H14B 0.9900 . . no
C14 H14A 0.9900 . . no
C15 H15B 0.9900 . . no
C15 H15A 0.9900 . . no
C16 H16A 0.9900 . . no
C16 H16B 0.9900 . . no
C17 H17B 0.9900 . . no
C17 H17A 0.9900 . . no
C18 H18A 0.9900 . . no
C18 H18B 0.9900 . . no
C19 H19B 0.9900 . . no
C19 H19A 0.9900 . . no
C20 H20 0.9500 . . no
C23 H23 0.9500 . . no
C25 H25A 0.9900 . . no
C25 H25B 0.9900 . . no
C26 H26B 0.9900 . . no
C26 H26A 0.9900 . . no
C27 H27A 0.9900 . . no
C27 H27B 0.9900 . . no
C28 H28B 0.9900 . . no
C28 H28A 0.9900 . . no
C29 H29B 0.9900 . . no
C29 H29A 0.9900 . . no
C30 H30A 0.9800 . . no
C30 H30C 0.9800 . . no
C30 H30B 0.9800 . . no
C31 H31 0.9500 . . no
C32 H32 0.9500 . . no
C33 C44 1.500(19) . . no
C33 C34 1.36(2) . . no
C34 C35 1.29(2) . . no
C35 C42 1.36(2) . . no
C36 C37 1.48(2) . . no
C37 C38 1.57(2) . . no
C38 C39 1.58(2) . . no
C39 C40 1.54(2) . . no
C40 C41 1.49(2) . . no
C42 C43 1.38(2) . . no
C43 C44 1.398(19) . . no
C44 C45 1.380(19) . . no
C46 C47 1.57(2) . . no
C48 C49 1.51(2) . . no
C50 C51 1.44(2) . . no
C52 C53 1.39(3) . . no
C53 C54 1.45(3) . . no
C53 C64 1.43(3) . . no
C54 C55 1.38(3) . . no
C55 C56 1.36(2) . . no
C56 C63 1.39(2) . . no
C57 C58 1.52(3) . . no
C58 C59 1.60(2) . . no
C59 C60 1.56(2) . . no
C60 C61 1.53(2) . . no
C61 C62 1.52(3) . . no
C63 C64 1.32(3) . . no
C34 H34 0.9500 . . no
C36 H36A 0.9900 . . no
C36 H36B 0.9900 . . no
C37 H37A 0.9900 . . no
C37 H37B 0.9900 . . no
C38 H38A 0.9900 . . no
C38 H38B 0.9900 . . no
C39 H39A 0.9900 . . no
C39 H39B 0.9900 . . no
C40 H40A 0.9900 . . no
C40 H40B 0.9900 . . no
C41 H41A 0.9800 . . no
C41 H41B 0.9800 . . no
C41 H41C 0.9800 . . no
C42 H42 0.9500 . . no
C43 H43 0.9500 . . no
C45 H45 0.9500 . . no
C46 H46A 0.9900 . . no
C46 H46B 0.9900 . . no
C47 H47B 0.9900 . . no
C47 H47A 0.9900 . . no
C48 H48A 0.9900 . . no
C48 H48B 0.9900 . . no
C49 H49B 0.9900 . . no
C49 H49A 0.9900 . . no
C50 H50A 0.9900 . . no
C50 H50B 0.9900 . . no
C51 H51B 0.9900 . . no
C51 H51A 0.9900 . . no
C52 H52 0.9500 . . no
C55 H55 0.9500 . . no
C57 H57A 0.9900 . . no
C57 H57B 0.9900 . . no
C58 H58A 0.9900 . . no
C58 H58B 0.9900 . . no
C59 H59A 0.9900 . . no
C59 H59B 0.9900 . . no
C60 H60A 0.9900 . . no
C60 H60B 0.9900 . . no
C61 H61A 0.9900 . . no
C61 H61B 0.9900 . . no
C62 H62A 0.9800 . . no
C62 H62B 0.9800 . . no
C62 H62C 0.9800 . . no
C63 H63 0.9500 . . no
C64 H64 0.9500 . . no

loop_
_geom_contact_atom_site_label_1
_geom_contact_atom_site_label_2
_geom_contact_distance
_geom_contact_site_symmetry_1
_geom_contact_site_symmetry_2
_geom_contact_publ_flag
Mn1 H25B 3.5200 . 1_545 no
O1 O3 3.159(15) . . no
O1 N1 2.835(14) . . no
O1 N3 2.908(14) . . no
O1 N4 2.924(18) . . no
O1 C13 2.927(18) . . no
O1 C19 3.159(19) . . no
O3 N4 2.710(17) . . no
O3 C15 3.26(2) . . no
O3 C20 2.86(2) . . no
O3 N2 2.995(14) . . no
O3 O1 3.159(15) . . no
O3 N1 2.795(17) . . no
O5 C45 2.910(19) . . no
O5 N5 2.818(16) . . no
O5 N7 2.928(15) . . no
O5 N8 2.830(16) . . no
O5 O7 3.119(16) . . no
O5 C51 3.148(17) . . no
O7 N6 2.955(16) . . no
O7 C52 2.84(2) . . no
O7 N8 2.732(17) . . no
O7 O5 3.119(16) . . no
O7 N5 2.863(16) . . no
O7 C47 3.135(19) . . no
O9 C47 3.40(2) . 1_545 no
O9 N7 3.17(2) . . no
O9 C49 3.29(2) . . no
O10 C17 3.40(3) . 1_545 no
O10 C16 3.40(3) . 1_545 no
O11 C49 3.32(2) . . no
O11 N7 3.01(2) . . no
O11 O15 2.83(2) . . no
O12 O13 2.28(5) . . no
O12 O14A 2.44(5) . . no
O12A O14A 2.29(5) . . no
O12A C19 3.30(4) . . no
O12A O13 2.48(5) . . no
O13 O14 1.99(6) . . no
O13 O12A 2.48(5) . . no
O13A O14A 2.16(6) . . no
O13A C31 3.42(5) . 1_545 no
O13A C32 3.28(4) . 1_545 no
O13A O14 2.53(4) . . no
O14 O13 1.99(6) . . no
O14 O13A 2.53(4) . . no
O14A O12A 2.29(5) . . no
O14A O12 2.44(5) . . no
O14A C52 3.37(4) . 1_655 no
O15 O11 2.83(2) . . no
O15 N3 3.053(19) . . no
O15 C45 3.380(19) . . no
O15 C17 3.19(2) . . no
O15 O20 2.91(3) . . no
O17 O18 2.74(3) . . no
O17 O18 2.73(3) . 2_655 no
O17 O12A 3.24(4) . 2_655 no
O17 O12 2.72(4) . 2_655 no
O18 O17 2.74(3) . . no
O19 N6 2.95(3) . . no
O19 C48 3.21(3) . . no
O20 C49 3.25(3) . . no
O20 O15 2.91(3) . . no
O1 H25B 2.7900 . 1_545 no
O1 H3N 2.6900 . . no
O1 H15B 2.7800 . 1_545 no
O1 H19B 2.6700 . . no
O3 H15B 2.8900 . . no
O4 H27A 2.9000 . . no
O5 H51A 2.7200 . . no
O5 H7N 2.7500 . . no
O6 H11 2.6600 . 1_545 no
O7 H47A 2.6900 . . no
O9 H47B 2.4700 . 1_545 no
O9 H49A 2.8800 . . no
O9 H48A 2.8700 . 1_545 no
O9 H7N 2.5500 . . no
O10 H17A 2.7500 . 1_545 no
O10 H16B 2.6600 . 1_545 no
O10 H14B 2.7100 . 1_545 no
O11 H7N 2.1800 . . no
O11 H47B 2.7400 . 1_545 no
O11 H14B 2.8900 . 1_545 no
O11 H49B 2.8600 . . no
O12 H19A 2.7000 . . no
O12A H19A 2.3200 . . no
O12A H20 2.6900 . . no
O13 H31 2.8200 . 1_545 no
O13 H52 2.6500 . 1_655 no
O13A H32 2.8700 . 1_545 no
O14 H64 2.8600 . 1_655 no
O14 H20 2.6900 . . no
O14A H64 2.8700 . 1_655 no
O14A H52 2.5800 . 1_655 no
O15 H15A 2.6700 . 1_545 no
O15 H3N 2.2500 . . no
O15 H17A 2.7400 . . no
O18 H18A 2.8400 . . no
O19 H6N 2.1100 . . no
O19 H48B 2.6300 . . no
O20 H49B 2.5500 . . no
N1 N3 3.093(15) . . no
N1 N2 2.794(15) . . no
N1 C1 2.985(16) . . no
N1 C15 2.458(18) . . no
N1 C17 3.379(18) . . no
N1 O3 2.795(17) . . no
N1 O1 2.835(14) . . no
N2 O17 3.133(17) . 2_655 no
N2 C22 3.349(19) . . no
N2 O3 2.995(14) . . no
N2 N1 2.794(15) . . no
N2 C17 2.48(2) . . no
N2 N3 2.785(17) . . no
N2 N4 3.176(19) . . no
N2 C14 2.47(2) . . no
N3 C19 2.45(2) . . no
N3 C16 2.429(19) . . no
N3 N4 2.66(2) . . no
N3 O15 3.053(19) . . no
N3 O1 2.908(14) . . no
N3 N2 2.785(17) . . no
N3 N1 3.093(15) . . no
N4 O1 2.924(18) . . no
N4 C18 2.38(2) . . no
N4 C22 2.95(2) . . no
N4 N2 3.176(19) . . no
N4 N3 2.66(2) . . no
N4 O3 2.710(17) . . no
N5 N7 3.035(17) . . no
N5 C33 3.044(18) . . no
N5 O5 2.818(16) . . no
N5 C49 3.236(18) . . no
N5 O7 2.863(16) . . no
N5 N6 2.736(18) . . no
N5 C47 2.446(19) . . no
N6 N8 3.18(2) . . no
N6 C46 2.56(2) . . no
N6 N7 2.779(18) . . no
N6 O19 2.95(3) . . no
N6 O7 2.955(16) . . no
N6 C49 2.44(2) . . no
N6 C54 3.41(2) . . no
N6 N5 2.736(18) . . no
N7 O9 3.17(2) . . no
N7 C51 2.45(2) . . no
N7 O5 2.928(15) . . no
N7 N6 2.779(18) . . no
N7 N5 3.035(17) . . no
N7 C48 2.467(19) . . no
N7 N8 2.709(19) . . no
N7 O11 3.01(2) . . no
N8 O5 2.830(16) . . no
N8 N6 3.18(2) . . no
N8 C50 2.33(2) . . no
N8 O7 2.732(17) . . no
N8 C54 2.95(2) . . no
N8 N7 2.709(19) . . no
N5 H49B 2.8700 . . no
N9 H7N 2.6600 . . no
N9 H47B 2.7300 . 1_545 no
C10 C43 3.487(19) . . no
C14 C17 3.33(2) . . no
C16 O12 3.38(4) . 2_655 no
C16 O17 3.39(2) . 2_655 no
C16 O10 3.40(3) . 1_565 no
C17 C14 3.33(2) . . no
C17 O15 3.19(2) . . no
C17 O10 3.40(3) . 1_565 no
C19 O12A 3.30(4) . . no
C20 O18 3.20(2) . 2_655 no
C21 C26 3.55(3) . 1_545 no
C21 O17 3.35(2) . 2_655 no
C22 C26 3.47(3) . 1_545 no
C26 C22 3.47(3) . 1_565 no
C26 C21 3.55(3) . 1_565 no
C30 C41 3.47(3) . 2_686 no
C31 O13A 3.42(5) . 1_565 no
C32 O13A 3.28(4) . 1_565 no
C41 C30 3.47(3) . 2_616 no
C43 C10 3.487(19) . . no
C45 O15 3.380(19) . . no
C46 C49 3.44(2) . . no
C47 O9 3.40(2) . 1_565 no
C48 O19 3.21(3) . . no
C49 O11 3.32(2) . . no
C49 O9 3.29(2) . . no
C49 O20 3.25(3) . . no
C49 C46 3.44(2) . . no
C52 O14A 3.37(4) . 1_455 no
C2 H4A 2.8100 . . no
C2 H4B 2.7400 . . no
C3 H43 2.9700 . . no
C4 H2 2.5400 . . no
C10 H7B 3.0400 . 1_565 no
C10 H43 2.7800 . . no
C11 H43 2.7800 . . no
C11 H5B 2.9200 . 1_565 no
C12 H6B 3.0800 . 1_565 no
C12 H43 3.0000 . . no
C13 H4B 2.9700 . 1_565 no
C14 H17A 2.8700 . . no
C16 H18B 2.8000 . . no
C16 H14B 2.9800 . . no
C17 H14B 2.9100 . . no
C18 H16A 2.9500 . . no
C21 H26A 2.7200 . 1_545 no
C22 H2N 2.9700 . . no
C22 H26A 2.8800 . 1_545 no
C23 H29B 3.1000 . 1_545 no
C23 H25B 2.7500 . . no
C23 H25A 2.8000 . . no
C25 H23 2.5300 . . no
C26 H29B 3.0700 . . no
C29 H26B 2.7800 . . no
C29 H6A 3.1000 . 1_575 no
C31 H63 2.9300 . 1_655 no
C32 H63 2.8100 . 1_655 no
C33 H38A 3.0100 . 1_565 no
C34 H46B 2.8800 . 1_545 no
C34 H36B 2.8000 . . no
C34 H36A 2.7800 . . no
C35 H39A 3.0400 . 1_565 no
C36 H34 2.4700 . . no
C41 H30C 2.8500 . 2_616 no
C42 H39A 3.0800 . 1_565 no
C42 H13 2.7500 . 1_545 no
C43 H14A 3.0400 . 1_545 no
C43 H37B 2.9700 . 1_565 no
C45 H36A 2.9100 . 1_565 no
C46 H49B 2.9400 . . no
C47 H51A 3.0600 . 1_565 no
C48 H50A 2.7400 . . no
C50 H48B 2.9500 . . no
C52 H57A 3.0900 . 1_545 no
C53 H58B 2.9700 . 1_545 no
C54 H59B 2.9400 . 1_545 no
C54 H6N 3.0400 . . no
C55 H57A 2.8900 . . no
C55 H60A 3.0700 . 1_545 no
C55 H57B 2.7600 . . no
C56 H60A 2.9000 . 1_545 no
C57 H55 2.5700 . . no
C59 H38B 3.0700 . 1_575 no
C61 H41C 2.9900 . 1_585 no
C64 H58B 3.0700 . 1_545 no
H2 H4A 2.4100 . . no
H2 H23 2.3200 . 1_545 no
H2 H4B 2.2400 . . no
H2 C4 2.5400 . . no
H2N C22 2.9700 . . no
H2N O17 2.3000 . 2_655 no
H3N H15A 2.4800 . 1_545 no
H3N O15 2.2500 . . no
H4A H6A 2.4400 . . no
H4A H2 2.4100 . . no
H4A C2 2.8100 . . no
H4B H6B 2.5300 . . no
H4B H2 2.2400 . . no
H4B C13 2.9700 . 1_545 no
H4B C2 2.7400 . . no
H5A H7B 2.5900 . 2_656 no
H5A H9A 2.5500 . 1_565 no
H5A H7A 2.6000 . . no
H5B C11 2.9200 . 1_545 no
H5B H7B 2.6000 . . no
H5B H9A 2.5300 . 2_656 no
H6A H29A 2.4600 . 1_535 no
H6A H4A 2.4400 . . no
H6A C29 3.1000 . 1_535 no
H6B C12 3.0800 . 1_545 no
H6B H4B 2.5300 . . no
H6B H8B 2.5400 . . no
H6N O19 2.1100 . . no
H6N C54 3.0400 . . no
H7A H5A 2.6000 . . no
H7A H9B 2.5500 . . no
H7B H5B 2.6000 . . no
H7B H5A 2.5900 . 2_646 no
H7B H9A 2.4400 . . no
H7B C10 3.0400 . 1_545 no
H7N O9 2.5500 . . no
H7N H47B 2.3800 . 1_545 no
H7N O11 2.1800 . . no
H7N N9 2.6600 . . no
H8A H27B 2.5800 . 1_535 no
H8B H6B 2.5400 . . no
H9A H7B 2.4400 . . no
H9A H5B 2.5300 . 2_646 no
H9A H5A 2.5500 . 1_545 no
H9B H7A 2.5500 . . no
H9C H37A 2.5600 . 2_646 no
H11 O6 2.6600 . 1_565 no
H11 H13 2.2800 . . no
H13 H11 2.2800 . . no
H13 H14A 2.1800 . . no
H13 H42 2.5100 . 1_565 no
H13 C42 2.7500 . 1_565 no
H14A H13 2.1800 . . no
H14A C43 3.0400 . 1_565 no
H14B C16 2.9800 . . no
H14B C17 2.9100 . . no
H14B H17A 2.2200 . . no
H14B O10 2.7100 . 1_565 no
H14B O11 2.8900 . 1_565 no
H15A H16B 2.3000 . . no
H15A O15 2.6700 . 1_565 no
H15A H3N 2.4800 . 1_565 no
H15B O1 2.7800 . 1_565 no
H15B H19B 2.5200 . 1_565 no
H15B O3 2.8900 . . no
H16A H18B 2.3300 . . no
H16A C18 2.9500 . . no
H16A O12 2.6500 . 2_655 no
H16A O17 2.7700 . 2_655 no
H16A O12A 2.8400 . 2_655 no
H16B O10 2.6600 . 1_565 no
H16B H15A 2.3000 . . no
H17A C14 2.8700 . . no
H17A O15 2.7400 . . no
H17A H14B 2.2200 . . no
H17A O10 2.7500 . 1_565 no
H17B O13A 2.6900 . 2_655 no
H17B H18B 2.3900 . . no
H18A O18 2.8400 . . no
H18B C16 2.8000 . . no
H18B H17B 2.3900 . . no
H18B O18 2.9000 . 2_655 no
H18B H16A 2.3300 . . no
H19A O12A 2.3200 . . no
H19A H20 2.2500 . . no
H19A O12 2.7000 . . no
H19B O1 2.6700 . . no
H19B H15B 2.5200 . 1_545 no
H20 O18 2.8600 . 2_655 no
H20 H19A 2.2500 . . no
H20 H32 2.4200 . . no
H20 O14 2.6900 . . no
H20 O12A 2.6900 . . no
H23 H2 2.3200 . 1_565 no
H23 H25B 2.3000 . . no
H23 C25 2.5300 . . no
H23 H25A 2.3100 . . no
H25A H23 2.3100 . . no
H25A C23 2.8000 . . no
H25B Mn1 3.5200 . 1_565 no
H25B C23 2.7500 . . no
H25B H23 2.3000 . . no
H25B O1 2.7900 . 1_565 no
H26A C22 2.8800 . 1_565 no
H26A H28B 2.0800 . . no
H26A C21 2.7200 . 1_565 no
H26B C29 2.7800 . . no
H26B H29B 2.5100 . . no
H27A O4 2.9000 . . no
H27B H41A 2.2900 . 2_676 no
H27B H8A 2.5800 . 1_575 no
H28A H30B 2.2600 . . no
H28B H26A 2.0800 . . no
H29A H6A 2.4600 . 1_575 no
H29B C23 3.1000 . 1_565 no
H29B H26B 2.5100 . . no
H29B C26 3.0700 . . no
H30A H58A 2.4600 . 1_665 no
H30B H28A 2.2600 . . no
H30C C41 2.8500 . 2_686 no
H30C H41A 2.5900 . 2_686 no
H31 O13 2.8200 . 1_565 no
H32 H20 2.4200 . . no
H32 O13A 2.8700 . 1_565 no
H34 H36B 2.3200 . . no
H34 C36 2.4700 . . no
H34 H55 2.5800 . 1_545 no
H34 H36A 2.2600 . . no
H36A C34 2.7800 . . no
H36A C45 2.9100 . 1_545 no
H36A H34 2.2600 . . no
H36A H38A 2.4900 . . no
H36B C34 2.8000 . . no
H36B H38B 2.4900 . . no
H36B H40B 2.5600 . 1_565 no
H36B H34 2.3200 . . no
H37A H9C 2.5600 . 2_656 no
H37B C43 2.9700 . 1_545 no
H38A H36A 2.4900 . . no
H38A C33 3.0100 . 1_545 no
H38B H40A 2.5900 . . no
H38B H36B 2.4900 . . no
H38B C59 3.0700 . 1_535 no
H39A C42 3.0800 . 1_545 no
H39A H41B 2.5200 . . no
H39A C35 3.0400 . 1_545 no
H39B H41A 2.4700 . . no
H40A H38B 2.5900 . . no
H40A H62C 2.5900 . 1_525 no
H40A H62A 2.5700 . 2_526 no
H40B H36B 2.5600 . 1_545 no
H41A H39B 2.4700 . . no
H41A H30C 2.5900 . 2_616 no
H41B H39A 2.5200 . . no
H41C H62C 2.5500 . 1_525 no
H41C C61 2.9900 . 1_525 no
H42 H13 2.5100 . 1_545 no
H43 C10 2.7800 . . no
H43 C11 2.7800 . . no
H43 C12 3.0000 . . no
H43 C3 2.9700 . . no
H43 H45 2.3600 . . no
H45 H43 2.3600 . . no
H45 H46A 2.5400 . . no
H45 H46B 2.2600 . . no
H46A H49B 2.4900 . . no
H46A H45 2.5400 . . no
H46B C34 2.8800 . 1_565 no
H46B H45 2.2600 . . no
H47A O7 2.6900 . . no
H47A H51A 2.4700 . 1_565 no
H47B H48A 2.2400 . . no
H47B H7N 2.3800 . 1_565 no
H47B N9 2.7300 . 1_565 no
H47B O11 2.7400 . 1_565 no
H47B O9 2.4700 . 1_565 no
H48A H47B 2.2400 . . no
H48A O9 2.8700 . 1_565 no
H48B O19 2.6300 . . no
H48B H50A 2.2900 . . no
H48B C50 2.9500 . . no
H49A O9 2.8800 . . no
H49A H50A 2.5100 . . no
H49B O20 2.5500 . . no
H49B N5 2.8700 . . no
H49B O11 2.8600 . . no
H49B C46 2.9400 . . no
H49B H46A 2.4900 . . no
H50A C48 2.7400 . . no
H50A H49A 2.5100 . . no
H50A H48B 2.2900 . . no
H51A C47 3.0600 . 1_545 no
H51A H47A 2.4700 . 1_545 no
H51A O5 2.7200 . . no
H51B H52 2.2300 . . no
H52 O13 2.6500 . 1_455 no
H52 O14A 2.5800 . 1_455 no
H52 H64 2.4400 . . no
H52 H51B 2.2300 . . no
H55 H34 2.5800 . 1_565 no
H55 C57 2.5700 . . no
H55 H57A 2.4500 . . no
H55 H57B 2.3000 . . no
H57A H59B 2.6000 . . no
H57A C52 3.0900 . 1_565 no
H57A H55 2.4500 . . no
H57A C55 2.8900 . . no
H57B H55 2.3000 . . no
H57B H62B 2.4800 . 1_545 no
H57B C55 2.7600 . . no
H58B C64 3.0700 . 1_565 no
H58B H60A 2.5900 . . no
H58B C53 2.9700 . 1_565 no
H59A H61A 2.4600 . . no
H59B H57A 2.6000 . . no
H59B H61B 2.5400 . . no
H59B C54 2.9400 . 1_565 no
H60A C55 3.0700 . 1_565 no
H60A C56 2.9000 . 1_565 no
H60A H58B 2.5900 . . no
H60A H62B 2.5500 . . no
H60B H62A 2.4500 . . no
H61A H59A 2.4600 . . no
H61B H59B 2.5400 . . no
H62A H60B 2.4500 . . no
H62B H60A 2.5500 . . no
H62B H57B 2.4800 . 1_565 no
H62C H40A 2.5900 . 1_585 no
H62C H41C 2.5500 . 1_585 no
H64 O14A 2.8700 . 1_455 no
H64 H52 2.4400 . . no
H64 O14 2.8600 . 1_455 no

loop_
_geom_hbond_atom_site_label_D
_geom_hbond_atom_site_label_H
_geom_hbond_atom_site_label_A
_geom_hbond_distance_DH
_geom_hbond_distance_HA
_geom_hbond_distance_DA
_geom_hbond_angle_DHA
_geom_hbond_site_symmetry_A
_geom_hbond_publ_flag
N2 H2N O17 0.9300 2.3000 3.133(17) 148.00 2_655 yes
N3 H3N O15 0.9300 2.2500 3.053(19) 144.00 . yes
N6 H6N O19 0.9300 2.1100 2.95(3) 149.00 . yes
N7 H7N O9 0.9300 2.5500 3.17(2) 124.00 . yes
N7 H7N O11 0.9300 2.1800 3.01(2) 148.00 . yes
C19 H19A O12A 0.9900 2.3200 3.30(4) 167.00 . yes
C47 H47B O9 0.9900 2.4700 3.40(2) 156.00 1_565 yes
C49 H49B O20 0.9900 2.5500 3.25(3) 128.00 . yes
C52 H52 O14A 0.9500 2.5800 3.37(4) 140.00 1_455 yes

loop_
_geom_torsion_atom_site_label_1
_geom_torsion_atom_site_label_2
_geom_torsion_atom_site_label_3
_geom_torsion_atom_site_label_4
_geom_torsion
_geom_torsion_site_symmetry_1
_geom_torsion_site_symmetry_2
_geom_torsion_site_symmetry_3
_geom_torsion_site_symmetry_4
_geom_torsion_publ_flag
O3 Mn1 O1 C1 65.6(12) . . . . no
N1 Mn1 O1 C1 -25.2(12) . . . . no
N3 Mn1 O1 C1 -122.4(12) . . . . no
N4 Mn1 O1 C1 156.1(12) . . . . no
O1 Mn1 O3 C22 131.0(11) . . . . no
N1 Mn1 O3 C22 -140.4(12) . . . . no
N2 Mn1 O3 C22 -59.7(12) . . . . no
N4 Mn1 O3 C22 37.1(12) . . . . no
O1 Mn1 N1 C13 22.0(11) . . . . no
O1 Mn1 N1 C14 -164.2(10) . . . . no
O3 Mn1 N1 C13 -83.3(12) . . . . no
O3 Mn1 N1 C14 90.6(10) . . . . no
N2 Mn1 N1 C13 -173.5(12) . . . . no
N2 Mn1 N1 C14 0.4(9) . . . . no
N3 Mn1 N1 C13 109.9(11) . . . . no
N3 Mn1 N1 C14 -76.3(10) . . . . no
O3 Mn1 N2 C15 -67.8(9) . . . . no
O3 Mn1 N2 C16 167.7(10) . . . . no
N1 Mn1 N2 C15 23.3(9) . . . . no
N1 Mn1 N2 C16 -101.2(11) . . . . no
N3 Mn1 N2 C15 122.7(10) . . . . no
N3 Mn1 N2 C16 -1.8(10) . . . . no
N4 Mn1 N2 C15 -157.4(10) . . . . no
N4 Mn1 N2 C16 78.1(11) . . . . no
O1 Mn1 N3 C17 145.3(11) . . . . no
O1 Mn1 N3 C18 -91.4(8) . . . . no
N1 Mn1 N3 C17 57.1(11) . . . . no
N1 Mn1 N3 C18 -179.6(8) . . . . no
N2 Mn1 N3 C17 -21.8(11) . . . . no
N2 Mn1 N3 C18 101.5(9) . . . . no
N4 Mn1 N3 C17 -120.6(12) . . . . no
N4 Mn1 N3 C18 2.8(9) . . . . no
O1 Mn1 N4 C19 57.7(10) . . . . no
O1 Mn1 N4 C20 -124.0(13) . . . . no
O3 Mn1 N4 C19 163.0(10) . . . . no
O3 Mn1 N4 C20 -18.7(14) . . . . no
N2 Mn1 N4 C19 -106.7(10) . . . . no
N2 Mn1 N4 C20 71.6(14) . . . . no
N3 Mn1 N4 C19 -29.8(9) . . . . no
N3 Mn1 N4 C20 148.4(14) . . . . no
N5 Mn2 N7 C50 -177.4(10) . . . . no
N6 Mn2 N7 C49 24.2(11) . . . . no
N6 Mn2 N7 C50 -98.0(11) . . . . no
N8 Mn2 N7 C49 124.2(12) . . . . no
O7 Mn2 O5 C33 -88.0(11) . . . . no
N5 Mn2 O5 C33 6.8(11) . . . . no
N7 Mn2 O5 C33 100.5(11) . . . . no
N8 Mn2 O5 C33 -177.9(11) . . . . no
O5 Mn2 O7 C54 -122.5(14) . . . . no
N5 Mn2 O7 C54 146.6(14) . . . . no
N6 Mn2 O7 C54 66.1(15) . . . . no
N8 Mn2 O7 C54 -31.8(15) . . . . no
O5 Mn2 N5 C45 -5.5(11) . . . . no
O5 Mn2 N5 C46 178.0(9) . . . . no
O7 Mn2 N5 C45 99.5(12) . . . . no
O7 Mn2 N5 C46 -76.9(10) . . . . no
N6 Mn2 N5 C45 -171.1(12) . . . . no
N6 Mn2 N5 C46 12.5(9) . . . . no
N7 Mn2 N5 C45 -94.1(12) . . . . no
N7 Mn2 N5 C46 89.5(10) . . . . no
O7 Mn2 N6 C47 63.8(10) . . . . no
O7 Mn2 N6 C48 -171.6(13) . . . . no
N5 Mn2 N6 C47 -31.0(10) . . . . no
N5 Mn2 N6 C48 93.7(13) . . . . no
N7 Mn2 N6 C47 -126.9(11) . . . . no
N7 Mn2 N6 C48 -2.3(13) . . . . no
N8 Mn2 N6 C47 153.4(10) . . . . no
N8 Mn2 N6 C48 -81.9(13) . . . . no
O5 Mn2 N7 C49 -144.8(11) . . . . no
O5 Mn2 N7 C50 93.0(10) . . . . no
N5 Mn2 N7 C49 -55.2(12) . . . . no
O7 Mn2 N8 C51 -168.4(9) . . . . no
O7 Mn2 N8 C52 19.9(13) . . . . no
N6 Mn2 N8 C51 101.5(9) . . . . no
N6 Mn2 N8 C52 -70.2(13) . . . . no
N8 Mn2 N7 C50 2.1(10) . . . . no
O5 Mn2 N8 C51 -63.4(9) . . . . no
O5 Mn2 N8 C52 124.9(13) . . . . no
N7 Mn2 N8 C51 25.1(9) . . . . no
N7 Mn2 N8 C52 -146.7(13) . . . . no
Mn1 O1 C1 C2 -162.8(9) . . . . no
Mn1 O1 C1 C12 16(2) . . . . no
C4 O2 C3 C10 -177.0(11) . . . . no
C4 O2 C3 C2 8.5(19) . . . . no
C3 O2 C4 C5 178.8(11) . . . . no
Mn1 O3 C22 C23 147.7(12) . . . . no
Mn1 O3 C22 C21 -34.3(18) . . . . no
C24 O4 C25 C26 -176.0(18) . . . . no
C25 O4 C24 C23 -4(3) . . . . no
C25 O4 C24 C31 174(2) . . . . no
Mn2 O5 C33 C34 172.7(10) . . . . no
Mn2 O5 C33 C44 -6.6(17) . . . . no
C36 O6 C35 C42 176.9(11) . . . . no
C36 O6 C35 C34 -4.4(19) . . . . no
C35 O6 C36 C37 -179.0(10) . . . . no
Mn2 O7 C54 C55 -151.7(12) . . . . no
Mn2 O7 C54 C53 29(2) . . . . no
C57 O8 C56 C55 -3(2) . . . . no
C56 O8 C57 C58 -173.5(13) . . . . no
C57 O8 C56 C63 179.8(14) . . . . no
N10 O12 O12A O14 4(4) . . . . no
O13A O12 N10 O14 -178(4) . . . . no
O12A O12 N10 O13A 172(5) . . . . no
O12A O12 N10 O14 -5(5) . . . . no
O13A O12 O12A O14 13(9) . . . . no
O13A O12 O12A N10 9(5) . . . . no
O12A O12 O13A N10 -10(6) . . . . no
N10 O12 O13A O13 4(3) . . . . no
O12A O12 O13A O13 -6(8) . . . . no
O13A O12 N10 O13 -6(5) . . . . no
O13A O12 N10 O12A -172(5) . . . . no
O12A O12 N10 O13 167(5) . . . . no
O12 O12A O14 N10 -5(5) . . . . no
O14 O12A N10 O12 -175(5) . . . . no
O14 O12A N10 O13A 177(4) . . . . no
O12 O12A O14 O14A 0(7) . . . . no
O12 O12A N10 O13A -8(5) . . . . no
O12 O12A N10 O14 175(5) . . . . no
N10 O12A O14 O14A 5(3) . . . . no
O12 O12A N10 O14A 169(5) . . . . no
O14 O12A N10 O14A -7(4) . . . . no
N10 O13 O14A O14 20(4) . . . . no
O13A O13 N10 O12 6(5) . . . . no
O13A O13 O14A N10 14(4) . . . . no
O13A O13 N10 O14A -166(4) . . . . no
O14A O13 N10 O12 171(5) . . . . no
O13A O13 N10 O14 178(4) . . . . no
O14A O13 O13A N10 -15(4) . . . . no
N10 O13 O13A O12 -4(3) . . . . no
O13A O13 O14A O14 34(7) . . . . no
O14A O13 O13A O12 -19(6) . . . . no
O14A O13 N10 O13A 166(4) . . . . no
O14A O13 N10 O14 -16(4) . . . . no
O12 O13A N10 O13 176(4) . . . . no
O13 O13A N10 O14A 13(3) . . . . no
O12 O13A N10 O14A -172(4) . . . . no
O12 O13A N10 O12A 5(3) . . . . no
O13 O13A N10 O12 -176(4) . . . . no
O13 O13A N10 O12A -171(4) . . . . no
O12A O14 N10 O12 4(3) . . . . no
O14A O14 N10 O12 -171(4) . . . . no
O12A O14 N10 O13 -171(4) . . . . no
O12A O14 N10 O14A 174(4) . . . . no
O12A O14 O14A N10 -5(3) . . . . no
N10 O14 O14A O13 -21(5) . . . . no
O14A O14 N10 O12A -174(4) . . . . no
O12A O14 O14A O13 -25(6) . . . . no
O14A O14 N10 O13 15(3) . . . . no
O13 O14A N10 O13A -15(4) . . . . no
O13 O14A N10 O14 161(4) . . . . no
O14 O14A N10 O12A 8(5) . . . . no
O13 O14A N10 O12A 169(5) . . . . no
O14 O14A N10 O13 -161(4) . . . . no
O14 O14A N10 O13A -177(4) . . . . no
C14 N1 C13 C12 175.4(13) . . . . no
Mn1 N1 C13 C12 -11(2) . . . . no
Mn1 N1 C14 C15 -25.2(14) . . . . no
C13 N1 C14 C15 149.1(13) . . . . no
Mn1 N2 C15 C14 -42.3(13) . . . . no
C16 N2 C15 C14 76.6(15) . . . . no
Mn1 N2 C16 C17 23.8(17) . . . . no
C15 N2 C16 C17 -91.8(16) . . . . no
Mn1 N3 C17 C16 41.3(15) . . . . no
C18 N3 C17 C16 -80.9(16) . . . . no
C17 N3 C18 C19 149.0(14) . . . . no
Mn1 N3 C18 C19 24.3(13) . . . . no
Mn1 N4 C20 C21 -2(2) . . . . no
C19 N4 C20 C21 175.8(14) . . . . no
C20 N4 C19 C18 -125.7(16) . . . . no
Mn1 N4 C19 C18 52.7(14) . . . . no
C45 N5 C46 C47 -168.2(11) . . . . no
C46 N5 C45 C44 -178.3(14) . . . . no
Mn2 N5 C46 C47 8.7(13) . . . . no
Mn2 N5 C45 C44 5(2) . . . . no
Mn2 N6 C48 C49 -20(2) . . . . no
C48 N6 C47 C46 -75.3(17) . . . . no
Mn2 N6 C47 C46 46.9(13) . . . . no
C47 N6 C48 C49 96.3(17) . . . . no
C50 N7 C49 C48 73.6(17) . . . . no
Mn2 N7 C49 C48 -43.1(16) . . . . no
C49 N7 C50 C51 -148.8(15) . . . . no
Mn2 N7 C50 C51 -29.7(17) . . . . no
C52 N8 C51 C50 123.6(17) . . . . no
Mn2 N8 C51 C50 -48.1(14) . . . . no
C51 N8 C52 C53 -176.9(16) . . . . no
Mn2 N8 C52 C53 -6(3) . . . . no
O1 C1 C2 C3 174.6(13) . . . . no
O1 C1 C12 C13 5(2) . . . . no
C12 C1 C2 C3 -4(2) . . . . no
O1 C1 C12 C11 -178.4(14) . . . . no
C2 C1 C12 C13 -176.0(12) . . . . no
C2 C1 C12 C11 1(2) . . . . no
C1 C2 C3 O2 179.4(12) . . . . no
C1 C2 C3 C10 5(2) . . . . no
C2 C3 C10 C11 -2(2) . . . . no
O2 C3 C10 C11 -176.9(12) . . . . no
O2 C4 C5 C6 -177.4(11) . . . . no
C4 C5 C6 C7 177.1(12) . . . . no
C5 C6 C7 C8 176.9(13) . . . . no
C6 C7 C8 C9 -174.2(12) . . . . no
C3 C10 C11 C12 -2(2) . . . . no
C10 C11 C12 C13 179.2(13) . . . . no
C10 C11 C12 C1 3(2) . . . . no
C1 C12 C13 N1 -8(2) . . . . no
C11 C12 C13 N1 175.0(14) . . . . no
N1 C14 C15 N2 47.0(16) . . . . no
N2 C16 C17 N3 -43.5(19) . . . . no
N3 C18 C19 N4 -47.7(16) . . . . no
N4 C20 C21 C22 16(3) . . . . no
N4 C20 C21 C32 -165.7(17) . . . . no
C20 C21 C22 O3 3(2) . . . . no
C20 C21 C22 C23 -179.0(16) . . . . no
C20 C21 C32 C31 -178.4(19) . . . . no
C32 C21 C22 C23 2(2) . . . . no
C22 C21 C32 C31 0(3) . . . . no
C32 C21 C22 O3 -175.5(15) . . . . no
O3 C22 C23 C24 174.3(17) . . . . no
C21 C22 C23 C24 -4(3) . . . . no
C22 C23 C24 C31 2(3) . . . . no
C22 C23 C24 O4 -179.3(17) . . . . no
O4 C24 C31 C32 -178(2) . . . . no
C23 C24 C31 C32 0(4) . . . . no
O4 C25 C26 C27 -71(2) . . . . no
C25 C26 C27 C28 176.8(19) . . . . no
C26 C27 C28 C29 73(2) . . . . no
C27 C28 C29 C30 156(2) . . . . no
C24 C31 C32 C21 -2(3) . . . . no
C44 C33 C34 C35 2(2) . . . . no
O5 C33 C34 C35 -177.2(13) . . . . no
O5 C33 C44 C43 177.5(11) . . . . no
O5 C33 C44 C45 3.3(19) . . . . no
C34 C33 C44 C43 -1.9(18) . . . . no
C34 C33 C44 C45 -176.0(13) . . . . no
C33 C34 C35 O6 -179.1(12) . . . . no
C33 C34 C35 C42 -1(2) . . . . no
O6 C35 C42 C43 177.5(11) . . . . no
C34 C35 C42 C43 -1(2) . . . . no
O6 C36 C37 C38 -179.4(10) . . . . no
C36 C37 C38 C39 -179.2(11) . . . . no
C37 C38 C39 C40 -179.7(11) . . . . no
C38 C39 C40 C41 -177.6(12) . . . . no
C35 C42 C43 C44 1(2) . . . . no
C42 C43 C44 C45 174.4(13) . . . . no
C42 C43 C44 C33 0.2(19) . . . . no
C33 C44 C45 N5 -3(2) . . . . no
C43 C44 C45 N5 -176.6(14) . . . . no
N5 C46 C47 N6 -39.1(15) . . . . no
N6 C48 C49 N7 43(2) . . . . no
N7 C50 C51 N8 50.6(19) . . . . no
N8 C52 C53 C64 173.8(17) . . . . no
N8 C52 C53 C54 -7(3) . . . . no
C54 C53 C64 C63 5(2) . . . . no
C64 C53 C54 O7 175.0(15) . . . . no
C52 C53 C54 O7 -5(2) . . . . no
C52 C53 C54 C55 175.8(16) . . . . no
C64 C53 C54 C55 -5(2) . . . . no
C52 C53 C64 C63 -175.3(17) . . . . no
O7 C54 C55 C56 -177.0(15) . . . . no
C53 C54 C55 C56 3(3) . . . . no
C54 C55 C56 C63 -1(3) . . . . no
C54 C55 C56 O8 -178.1(16) . . . . no
C55 C56 C63 C64 1(3) . . . . no
O8 C56 C63 C64 178.7(15) . . . . no
O8 C57 C58 C59 -179.7(12) . . . . no
C57 C58 C59 C60 176.0(12) . . . . no
C58 C59 C60 C61 -179.6(13) . . . . no
C59 C60 C61 C62 -174.4(14) . . . . no
C56 C63 C64 C53 -3(3) . . . . no
